data_7027112
loop_
_publ_author_name
'Mondal, Arunendu'
'Mostafa, Golam'
'Ghosh, Ashutosh'
'Laskar, Inamur Rahaman'
'Chaudhuri, Nirmalendu Ray'

_publ_section_title
;
 Construction of a unique three-dimensional array with
 cadmium(II)&#x200A;&#x2020;
;
_journal_issue 1
_journal_name_full 'Journal of the Chemical Society, Dalton Transactions'
_journal_page_first 9
_journal_paper_doi 10.1039/a806999i
_journal_year 1999
_chemical_formula_analytical 'C14 H28 Cd3 N12 O S6'
_chemical_formula_structural '[Cd3{NH2-(CH2)2-NH-(CH2)2-NH2}2\m-(NCS)6]n nH2O'
_chemical_formula_sum 'C14 H28 Cd3 N12 O S6'
_chemical_formula_weight 910.04
_space_group_IT_number 205
_symmetry_cell_setting cubic
_symmetry_space_group_name_Hall '-P 2ac 2ab 3'
_symmetry_space_group_name_H-M 'P a -3'
_atom_sites_solution_hydrogens none
_atom_sites_solution_primary heavy
_atom_sites_solution_secondary difmap
_audit_creation_method SHELXL
_cell_angle_alpha 90.00
_cell_angle_beta 90.00
_cell_angle_gamma 90.00
_cell_formula_units_Z 4
_cell_length_a 14.871(4)
_cell_length_b 14.871(4)
_cell_length_c 14.871(4)
_cell_measurement_reflns_used 29
_cell_measurement_temperature 295(2)
_cell_measurement_theta_max 13.03
_cell_measurement_theta_min 7.00
_cell_volume 3288.7(15)
_computing_cell_refinement 'SHELXTL-PLUS90 (Sheldrick,1990)'
_computing_data_collection 'SHELXTL-PLUS90 (Sheldrick,1990)'
_computing_data_reduction 'SHELXTL-PLUS90 (Sheldrick,1990)'
_computing_molecular_graphics 'ZORTEP (L.Zsolnai, 1994)'
_computing_publication_material 'SHELXL-93 (Sheldrick, 1993)'
_computing_structure_refinement 'SHELXL-93 (Sheldrick, 1993)'
_computing_structure_solution 'SHELXS-86 (Sheldrick, 1990)'
_diffrn_ambient_temperature 295(2)
_diffrn_measurement_device 'Nicolet R3m/V diffractometer'
_diffrn_measurement_method \w-2\q
_diffrn_radiation_monochromator graphite
_diffrn_radiation_source 'sealed tube'
_diffrn_radiation_type MoK\a
_diffrn_radiation_wavelength 0.71073
_diffrn_reflns_av_R_equivalents 0.0591
_diffrn_reflns_av_sigmaI/netI 0.0409
_diffrn_reflns_limit_h_max 16
_diffrn_reflns_limit_h_min 0
_diffrn_reflns_limit_k_max 16
_diffrn_reflns_limit_k_min 0
_diffrn_reflns_limit_l_max 16
_diffrn_reflns_limit_l_min 0
_diffrn_reflns_number 2260
_diffrn_reflns_theta_max 22.50
_diffrn_reflns_theta_min 2.37
_diffrn_standards_decay_% none
_diffrn_standards_interval_count 198
_diffrn_standards_number 2
_exptl_absorpt_coefficient_mu 2.333
_exptl_absorpt_correction_type none
_exptl_crystal_colour colourless
_exptl_crystal_density_diffrn 1.838
_exptl_crystal_density_meas 1.842
_exptl_crystal_density_method 'floatation in benzene-carbontetrachloride mixture'
_exptl_crystal_description Diamond-shaped
_exptl_crystal_F_000 1776
_exptl_crystal_size_max 0.33
_exptl_crystal_size_mid 0.28
_exptl_crystal_size_min 0.26
_refine_diff_density_max 0.516
_refine_diff_density_min -0.376
_refine_diff_density_rms 0.089
_refine_ls_extinction_coef none
_refine_ls_extinction_method none
_refine_ls_goodness_of_fit_all 1.132
_refine_ls_goodness_of_fit_obs 1.182
_refine_ls_hydrogen_treatment undef
_refine_ls_matrix_type full
_refine_ls_number_parameters 71
_refine_ls_number_reflns 725
_refine_ls_number_restraints 0
_refine_ls_restrained_S_all 1.132
_refine_ls_restrained_S_obs 1.182
_refine_ls_R_factor_all 0.0447
_refine_ls_R_factor_obs 0.0360
_refine_ls_shift/esd_max 0.001
_refine_ls_shift/esd_mean 0.001
_refine_ls_structure_factor_coef Fsqd
_refine_ls_weighting_details 'w=1/[\s^2^(Fo^2^)+(0.0361P)^2^+5.0570P] where P=(Fo^2^+2Fc^2^)/3'
_refine_ls_weighting_scheme calc
_refine_ls_wR_factor_all 0.0923
_refine_ls_wR_factor_obs 0.0874
_reflns_number_observed 608
_reflns_number_total 725
_reflns_observed_criterion >2sigma(I)
_cod_data_source_file 806999isup1.cif
_cod_data_source_block n6cub
_cod_depositor_comments
;
The following automatic conversions were performed:

'_symmetry_cell_setting' value 'Cubic' changed to 'cubic' according
to /home/saulius/struct/CIF-dictionaries/cif_core.dic dictionary
named 'cif_core.dic' version 2.4.2 from 2011-04-26.

Automatic conversion script
Id: cif_fix_values 1891 2012-01-12 08:04:46Z andrius 

The following automatic conversions were performed:

'_refine_ls_weighting_scheme' value 'calc
w=1/[\s^2^(Fo^2^)+(0.0361P)^2^+5.0570P] where P=(Fo^2^+2Fc^2^)/3' was
changed to 'calc'. New tag '_refine_ls_weighting_details' was
created. The value of the new tag was set to
'w=1/[\s^2^(Fo^2^)+(0.0361P)^2^+5.0570P] where P=(Fo^2^+2Fc^2^)/3'.

Automatic conversion script
Id: cif_fix_values 3143 2015-03-26 13:38:13Z robertas 

The following automatic conversions were performed:

'_atom_sites_solution_primary' value 'heavy-atom' was changed to
'heavy'.

Automatic conversion script
Id: cif_fix_values 6452 2018-10-05 10:23:21Z andrius 
;
_cod_original_cell_volume 3288.7(3)
_cod_original_sg_symbol_H-M 'P A -3'
_cod_database_code 7027112

loop_
_symmetry_equiv_pos_as_xyz
'x, y, z'
' -x+1/2, -y, z+1/2'
'-x, y+1/2, -z+1/2'
'x+1/2, -y+1/2, -z'
'z, x, y'
'z+1/2, -x+1/2, -y'
'-z+1/2, -x, y+1/2'
'-z, x+1/2, -y+1/2'
'y, z, x'
'-y, z+1/2, -x+1/2'
'y+1/2, -z+1/2, -x'
'-y+1/2, -z, x+1/2'
'-x, -y, -z'
' x+1/2, y, -z+1/2'
'x, -y+1/2, z+1/2'
'-x+1/2, y+1/2, z'
'-z, -x, -y'
'-z+1/2, x+1/2, y'
'z+1/2, x, -y+1/2'
'z, -x+1/2, y+1/2'
'-y, -z, -x'
'y, -z+1/2, x+1/2'
'-y+1/2, z+1/2, x'
'y+1/2, z, -x+1/2'

loop_
_atom_site_aniso_label
_atom_site_aniso_U_11
_atom_site_aniso_U_22
_atom_site_aniso_U_33
_atom_site_aniso_U_23
_atom_site_aniso_U_13
_atom_site_aniso_U_12
Cd1 0.0630(4) 0.0630(4) 0.0630(4) -0.0105(2) -0.0105(2) -0.0105(2)
N1 0.089(4) 0.078(4) 0.061(4) 0.011(3) 0.015(3) -0.005(4)
C1 0.061(4) 0.055(4) 0.046(4) 0.000(3) -0.003(3) 0.014(3)
N2 0.062(5) 0.085(7) 0.058(5) 0.000(5) -0.008(4) 0.002(5)
N3 0.056(12) 0.066(12) 0.069(12) -0.012(10) 0.006(9) 0.007(9)
C2 0.121(13) 0.097(11) 0.122(13) -0.038(9) -0.060(10) 0.037(9)
C3 0.093(9) 0.117(10) 0.042(6) -0.002(6) -0.010(6) -0.016(8)
Cd2 0.0482(4) 0.0482(4) 0.0482(4) -0.0008(3) -0.0008(3) -0.0008(3)
S 0.0519(10) 0.0768(12) 0.0740(12) 0.0195(9) -0.0024(9) -0.0062(9)
OW 0.403(37) 0.403(37) 0.403(37) -0.143(22) -0.143(22) -0.143(22)

loop_
_atom_site_label
_atom_site_type_symbol
_atom_site_fract_x
_atom_site_fract_y
_atom_site_fract_z
_atom_site_U_iso_or_equiv
_atom_site_thermal_displace_type
_atom_site_occupancy
_atom_site_calc_flag
_atom_site_refinement_flags
Cd1 Cd 0.18953(3) 0.18953(3) 0.18953(3) 0.0630(4) Uani 0.333 P S
N1 N 0.0883(4) 0.0879(4) 0.2451(4) 0.076(2) Uani 1 d .
C1 C 0.0394(5) 0.0383(5) 0.2771(4) 0.054(2) Uani 1 d .
N2 N 0.2882(5) 0.1213(7) 0.3028(5) 0.068(2) Uani 0.667 d P
N3 N 0.2099(11) 0.2894(13) 0.3071(12) 0.064(4) Uani 0.333 d P
C2 C 0.3411(11) 0.1906(11) 0.3447(13) 0.113(6) Uani 0.667 d P
C3 C 0.2637(9) 0.2508(9) 0.3789(7) 0.084(4) Uani 0.667 d P
Cd2 Cd 0.5000 0.5000 0.5000 0.0482(4) Uani 0.167 P S
S S 0.32347(11) 0.46917(13) 0.53356(13) 0.0675(6) Uani 1 P .
OW O 0.0000 0.0000 0.0000 0.403(37) Uani 0.167 d S

loop_
_atom_type_symbol
_atom_type_description
_atom_type_scat_dispersion_real
_atom_type_scat_dispersion_imag
_atom_type_scat_source
Cd Cd -0.8075 1.2024 'International Tables Vol C Tables 4.2.6.8 and 6.1.1.4'
S S 0.1246 0.1234 'International Tables Vol C Tables 4.2.6.8 and 6.1.1.4'
N N 0.0061 0.0033 'International Tables Vol C Tables 4.2.6.8 and 6.1.1.4'
O O 0.0106 0.0060 'International Tables Vol C Tables 4.2.6.8 and 6.1.1.4'
C C 0.0033 0.0016 'International Tables Vol C Tables 4.2.6.8 and 6.1.1.4'
H H 0.0000 0.0000 'International Tables Vol C Tables 4.2.6.8 and 6.1.1.4'

loop_
_geom_angle_atom_site_label_1
_geom_angle_atom_site_label_2
_geom_angle_atom_site_label_3
_geom_angle
_geom_angle_site_symmetry_1
_geom_angle_site_symmetry_3
_geom_angle_publ_flag
N1 Cd1 N1 92.4(2) . 9 yes
N1 Cd1 N1 92.4(2) . 5 no
N1 Cd1 N1 92.4(2) 9 5 no
N1 Cd1 N3 103.7(5) . . yes
N1 Cd1 N3 110.6(5) 9 . no
N1 Cd1 N3 103.7(5) 9 9 no
N1 Cd1 N3 110.6(5) 5 9 no
N1 Cd1 N3 110.6(5) . 5 no
N1 Cd1 N3 103.7(5) 5 5 no
N1 Cd1 N2 82.7(3) . . yes
N1 Cd1 N2 175.1(3) 9 . no
N1 Cd1 N2 88.0(3) 5 . no
N3 Cd1 N2 70.6(5) . . yes
N3 Cd1 N2 80.7(5) 9 . no
N1 Cd1 N2 88.0(3) . 9 no
N1 Cd1 N2 82.7(3) 9 9 no
N1 Cd1 N2 175.1(3) 5 9 no
N3 Cd1 N2 70.6(5) 9 9 no
N3 Cd1 N2 80.7(5) 5 9 no
N2 Cd1 N2 96.9(3) . 9 no
N1 Cd1 N2 175.1(3) . 5 no
N1 Cd1 N2 88.0(3) 9 5 no
N1 Cd1 N2 82.7(3) 5 5 no
N3 Cd1 N2 80.7(5) . 5 no
N3 Cd1 N2 70.6(5) 5 5 no
N2 Cd1 N2 96.9(3) . 5 no
N2 Cd1 N2 96.9(3) 9 5 no
C1 N1 Cd1 176.6(6) . . yes
N1 C1 S 179.8(5) . 24_565 yes
C2 N2 Cd1 109.1(9) . . no
C3 N3 C3 114.6(15) . 9 no
C3 N3 Cd1 112.0(11) . . no
C3 N3 Cd1 106.2(10) 9 . no
N2 C2 C3 98.7(11) . . no
N2 C2 C3 105.1(12) . 5 no
N3 C3 C2 113.4(14) . . no
N3 C3 C2 105.6(11) 5 9 no
S Cd2 S 92.62(6) 21_666 17_666 yes
S Cd2 S 92.62(6) 21_666 13_666 no
S Cd2 S 92.62(6) 17_666 13_666 no
S Cd2 S 87.38(6) 21_666 . yes
S Cd2 S 87.39(6) 17_666 . no
S Cd2 S 180.0 13_666 . no
S Cd2 S 87.39(6) 21_666 5 no
S Cd2 S 180.0 17_666 5 yes
S Cd2 S 87.38(6) 13_666 5 no
S Cd2 S 92.61(6) . 5 no
S Cd2 S 180.0 21_666 9 no
S Cd2 S 87.39(6) 17_666 9 no
S Cd2 S 87.39(6) 13_666 9 no
S Cd2 S 92.61(6) . 9 no
S Cd2 S 92.61(6) 5 9 no
C1 S Cd2 100.3(2) 19_566 . no

loop_
_geom_bond_atom_site_label_1
_geom_bond_atom_site_label_2
_geom_bond_distance
_geom_bond_site_symmetry_2
_geom_bond_publ_flag
Cd1 N1 2.287(6) . yes
Cd1 N1 2.287(6) 9 no
Cd1 N1 2.287(6) 5 no
Cd1 N3 2.31(2) . yes
Cd1 N3 2.31(2) 9 no
Cd1 N3 2.31(2) 5 no
Cd1 N2 2.453(8) . yes
Cd1 N2 2.453(8) 9 no
Cd1 N2 2.453(8) 5 no
N1 C1 1.140(8) . yes
C1 S 1.646(8) 24_565 yes
N2 N3 1.36(2) 5 no
N2 C2 1.44(2) . no
N3 N2 1.36(2) 9 no
N3 C3 1.45(2) . no
C2 C3 1.54(2) . no
C3 N3 1.60(2) 5 no
Cd2 S 2.711(2) 21_666 no
Cd2 S 2.711(2) 17_666 no
Cd2 S 2.711(2) 13_666 no
Cd2 S 2.711(2) . yes
Cd2 S 2.711(2) 5 yes
Cd2 S 2.711(2) 9 yes
S C1 1.646(8) 19_566 yes
